data_1508617
loop_
_publ_author_name
'Narumi, Tetsuo'
'Kobayakawa, Takuya'
'Aikawa, Haruo'
'Seike, Shunsuke'
'Tamamura, Hirokazu'

_publ_section_title
;
 Stereoselective formation of trisubstituted (Z)-chloroalkenes adjacent to
 a tertiary carbon stereogenic center by organocuprate-mediated
 reduction/alkylation.
;
_journal_issue 17
_journal_name_full 'Organic letters'
_journal_page_first 4490
_journal_page_last 4493
_journal_paper_doi 10.1021/ol301988d
_journal_volume 14
_journal_year 2012
_chemical_absolute_configuration ad
_chemical_formula_moiety 'C28 H42 Cl N O4 S Si'
_chemical_formula_sum 'C28 H42 Cl N O4 S Si'
_chemical_formula_weight 552.24
_space_group_IT_number 19
_symmetry_cell_setting orthorhombic
_symmetry_Int_Tables_number 19
_symmetry_space_group_name_Hall 'P 2ac 2ab'
_symmetry_space_group_name_H-M 'P 21 21 21'
_atom_sites_solution_hydrogens geom
_atom_sites_solution_primary direct
_atom_sites_solution_secondary difmap
_cell_angle_alpha 90.0000
_cell_angle_beta 90.0000
_cell_angle_gamma 90.0000
_cell_formula_units_Z 4
_cell_length_a 7.7247(8)
_cell_length_b 15.2035(15)
_cell_length_c 25.702(3)
_cell_measurement_reflns_used 16291
_cell_measurement_temperature 173
_cell_measurement_theta_max 68.19
_cell_measurement_theta_min 3.38
_cell_volume 3018.5(6)
_computing_cell_refinement 'RAPID AUTO'
_computing_data_collection 'RAPID AUTO (Rigaku, ????)'
_computing_data_reduction 'RAPID AUTO'
_computing_molecular_graphics 'CrystalStructure 4.0'
_computing_publication_material 'CrystalStructure 4.0 (Rigaku, 2010)'
_computing_structure_refinement 'SHELXL97 (Sheldrick, 2008)'
_computing_structure_solution 'SIR92 (Altomare, et al., 1994)'
_diffrn_ambient_temperature 173
_diffrn_detector_area_resol_mean 10.000
_diffrn_measured_fraction_theta_full 0.990
_diffrn_measured_fraction_theta_max 0.990
_diffrn_measurement_device_type 'Rigaku R-AXIS RAPID'
_diffrn_measurement_method \w
_diffrn_radiation_type 'Cu K\a'
_diffrn_radiation_wavelength 1.54187
_diffrn_reflns_av_R_equivalents 0.0722
_diffrn_reflns_limit_h_max 9
_diffrn_reflns_limit_h_min -8
_diffrn_reflns_limit_k_max 13
_diffrn_reflns_limit_k_min -18
_diffrn_reflns_limit_l_max 30
_diffrn_reflns_limit_l_min -23
_diffrn_reflns_number 18873
_diffrn_reflns_theta_full 68.19
_diffrn_reflns_theta_max 68.19
_diffrn_standards_number 0
_exptl_absorpt_coefficient_mu 2.401
_exptl_absorpt_correction_T_max 0.887
_exptl_absorpt_correction_T_min 0.547
_exptl_absorpt_correction_type multi-scan
_exptl_absorpt_process_details 'ABSCOR (Rigaku, 1995)'
_exptl_crystal_colour colorless
_exptl_crystal_density_diffrn 1.215
_exptl_crystal_density_method 'not measured'
_exptl_crystal_description needle
_exptl_crystal_F_000 1184.00
_exptl_crystal_size_max 0.600
_exptl_crystal_size_mid 0.050
_exptl_crystal_size_min 0.050
_refine_diff_density_max 0.480
_refine_diff_density_min -0.380
_refine_ls_abs_structure_details 'Flack, H. D. (1983), Acta Cryst. A39, 876-881.  2289 Friedel Pairs'
_refine_ls_abs_structure_Flack -0.02(3)
_refine_ls_extinction_method none
_refine_ls_goodness_of_fit_ref 1.256
_refine_ls_hydrogen_treatment constr
_refine_ls_number_parameters 325
_refine_ls_number_reflns 5416
_refine_ls_number_restraints 0
_refine_ls_R_factor_gt 0.0777
_refine_ls_shift/su_max 0.000
_refine_ls_structure_factor_coef Fsqd
_refine_ls_weighting_details 'w = 1/[\s^2^(Fo^2^)+(0.0000P)^2^+1.5542P] where P=(Fo^2^+2Fc^2^)/3'
_refine_ls_weighting_scheme calc
_refine_ls_wR_factor_ref 0.1373
_reflns_number_gt 3771
_reflns_number_total 5416
_reflns_threshold_expression F^2^>2.0\s(F^2^)
_cod_data_source_file ol301988d_si_002.cif
_cod_data_source_block tenarumi20120406_offline
_cod_database_code 1508617

loop_
_symmetry_equiv_pos_site_id
_symmetry_equiv_pos_as_xyz
1 +X,+Y,+Z
2 1/2+X,1/2-Y,-Z
3 -X,1/2+Y,1/2-Z
4 1/2-X,-Y,1/2+Z

loop_
_atom_site_label
_atom_site_type_symbol
_atom_site_fract_x
_atom_site_fract_y
_atom_site_fract_z
_atom_site_U_iso_or_equiv
_atom_site_adp_type
_atom_site_occupancy
_atom_site_symmetry_multiplicity
_atom_site_calc_flag
_atom_site_refinement_flags
Cl1 Cl 0.57488(16) -0.04745(8) 0.60580(5) 0.0402(4) Uani 1.0 4 d .
S2 S 0.91856(16) -0.02336(9) 0.43851(5) 0.0346(4) Uani 1.0 4 d .
Si3 Si 0.23136(18) 0.18973(9) 0.59791(6) 0.0368(4) Uani 1.0 4 d .
O4 O 0.2888(4) 0.0890(2) 0.61469(13) 0.0338(9) Uani 1.0 4 d .
O5 O 0.4472(4) -0.0600(3) 0.40344(13) 0.0418(10) Uani 1.0 4 d .
O6 O 0.9831(5) -0.0948(3) 0.46888(14) 0.0487(11) Uani 1.0 4 d .
O7 O 0.8833(5) 0.0575(3) 0.46477(15) 0.0590(12) Uani 1.0 4 d .
N8 N 0.7387(5) -0.0563(3) 0.40617(14) 0.0275(10) Uani 1.0 4 d .
C9 C 0.4182(7) -0.0483(3) 0.51300(19) 0.0314(12) Uani 1.0 4 d .
C10 C 0.8244(7) -0.1306(4) 0.2781(2) 0.0371(14) Uani 1.0 4 d .
C11 C -0.0431(7) -0.1731(4) 0.6387(3) 0.0422(15) Uani 1.0 4 d .
C12 C 0.5757(7) -0.0644(3) 0.4302(2) 0.0306(12) Uani 1.0 4 d .
C13 C 0.4041(6) -0.0280(3) 0.56298(19) 0.0271(12) Uani 1.0 4 d .
C14 C 0.5726(7) -0.0879(4) 0.48754(18) 0.0305(12) Uani 1.0 4 d .
C15 C 0.6697(6) -0.1080(4) 0.31356(19) 0.0329(13) Uani 1.0 4 d .
C16 C 0.7488(6) -0.0383(3) 0.34994(17) 0.0262(12) Uani 1.0 4 d .
C17 C 0.9443(6) -0.0384(3) 0.33585(19) 0.0258(12) Uani 1.0 4 d .
C18 C 0.1540(6) -0.0531(3) 0.6247(2) 0.0253(12) Uani 1.0 4 d .
C19 C -0.0155(7) -0.1689(4) 0.6914(3) 0.0445(16) Uani 1.0 4 d .
C20 C 0.2432(6) 0.0104(3) 0.58791(18) 0.0267(12) Uani 1.0 4 d .
C21 C 0.9759(7) -0.1341(4) 0.3170(2) 0.0313(13) Uani 1.0 4 d .
C22 C 0.5679(8) -0.1899(4) 0.4912(2) 0.0506(16) Uani 1.0 4 d .
C23 C 0.8658(7) -0.0498(4) 0.2447(2) 0.0428(15) Uani 1.0 4 d .
C24 C 0.0978(8) -0.1065(4) 0.7112(3) 0.0484(16) Uani 1.0 4 d .
C25 C 0.0102(7) 0.2145(4) 0.6235(2) 0.0361(14) Uani 1.0 4 d .
C26 C 1.0450(6) -0.0051(3) 0.38237(18) 0.0318(13) Uani 1.0 4 d .
C27 C 0.9552(7) 0.0128(4) 0.28422(19) 0.0381(14) Uani 1.0 4 d .
C28 C 0.0428(6) -0.1158(3) 0.6056(2) 0.0327(13) Uani 1.0 4 d .
C29 C 0.1824(7) -0.0493(4) 0.6779(2) 0.0405(15) Uani 1.0 4 d .
C30 C 0.9587(8) -0.2076(3) 0.3586(2) 0.0457(16) Uani 1.0 4 d .
C31 C 1.1544(7) -0.1475(4) 0.2914(2) 0.0485(17) Uani 1.0 4 d .
C32 C -0.1239(7) 0.1502(4) 0.6015(3) 0.073(3) Uani 1.0 4 d .
C33 C -0.0434(8) 0.3091(4) 0.6095(3) 0.0643(19) Uani 1.0 4 d .
C34 C 0.2381(11) 0.2011(4) 0.5263(2) 0.079(3) Uani 1.0 4 d .
C35 C 0.0116(9) 0.2070(5) 0.6827(3) 0.083(3) Uani 1.0 4 d .
C36 C 0.3937(8) 0.2606(4) 0.6300(3) 0.076(3) Uani 1.0 4 d .
H9 H 0.3209 -0.0364 0.4915 0.0377 Uiso 1.0 4 calc R
H10 H 0.8088 -0.1859 0.2576 0.0446 Uiso 1.0 4 calc R
H11 H -0.1211 -0.2154 0.6248 0.0506 Uiso 1.0 4 calc R
H14 H 0.6802 -0.0654 0.5047 0.0366 Uiso 1.0 4 calc R
H15A H 0.5717 -0.0837 0.2933 0.0394 Uiso 1.0 4 calc R
H15B H 0.6299 -0.1602 0.3332 0.0394 Uiso 1.0 4 calc R
H16 H 0.6976 0.0207 0.3422 0.0314 Uiso 1.0 4 calc R
H19 H -0.0735 -0.2084 0.7141 0.0534 Uiso 1.0 4 calc R
H20 H 0.1599 0.0260 0.5596 0.0320 Uiso 1.0 4 calc R
H22A H 0.6694 -0.2145 0.4735 0.0607 Uiso 1.0 4 calc R
H22B H 0.4623 -0.2119 0.4745 0.0607 Uiso 1.0 4 calc R
H22C H 0.5689 -0.2077 0.5278 0.0607 Uiso 1.0 4 calc R
H23A H 0.7589 -0.0231 0.2304 0.0514 Uiso 1.0 4 calc R
H23B H 0.9445 -0.0650 0.2157 0.0514 Uiso 1.0 4 calc R
H24 H 0.1173 -0.1031 0.7476 0.0581 Uiso 1.0 4 calc R
H26A H 1.0694 0.0585 0.3784 0.0382 Uiso 1.0 4 calc R
H26B H 1.1565 -0.0367 0.3853 0.0382 Uiso 1.0 4 calc R
H27A H 1.0771 0.0240 0.2743 0.0457 Uiso 1.0 4 calc R
H27B H 0.8931 0.0696 0.2867 0.0457 Uiso 1.0 4 calc R
H28 H 0.0245 -0.1200 0.5692 0.0392 Uiso 1.0 4 calc R
H29 H 0.2607 -0.0071 0.6917 0.0486 Uiso 1.0 4 calc R
H30A H 0.9516 -0.2650 0.3413 0.0549 Uiso 1.0 4 calc R
H30B H 0.8536 -0.1979 0.3792 0.0549 Uiso 1.0 4 calc R
H30C H 1.0599 -0.2065 0.3816 0.0549 Uiso 1.0 4 calc R
H31A H 1.1595 -0.2062 0.2757 0.0582 Uiso 1.0 4 calc R
H31B H 1.2453 -0.1421 0.3178 0.0582 Uiso 1.0 4 calc R
H31C H 1.1719 -0.1029 0.2644 0.0582 Uiso 1.0 4 calc R
H32A H -0.1181 0.0946 0.6208 0.0881 Uiso 1.0 4 calc R
H32B H -0.0993 0.1393 0.5647 0.0881 Uiso 1.0 4 calc R
H32C H -0.2400 0.1755 0.6051 0.0881 Uiso 1.0 4 calc R
H33A H -0.0026 0.3232 0.5744 0.0772 Uiso 1.0 4 calc R
H33B H 0.0081 0.3502 0.6344 0.0772 Uiso 1.0 4 calc R
H33C H -0.1698 0.3141 0.6107 0.0772 Uiso 1.0 4 calc R
H34A H 0.2169 0.2625 0.5168 0.0950 Uiso 1.0 4 calc R
H34B H 0.1487 0.1637 0.5107 0.0950 Uiso 1.0 4 calc R
H34C H 0.3522 0.1830 0.5135 0.0950 Uiso 1.0 4 calc R
H35A H -0.1046 0.2191 0.6962 0.0996 Uiso 1.0 4 calc R
H35B H 0.0938 0.2495 0.6972 0.0996 Uiso 1.0 4 calc R
H35C H 0.0465 0.1473 0.6927 0.0996 Uiso 1.0 4 calc R
H36A H 0.4991 0.2625 0.6088 0.0909 Uiso 1.0 4 calc R
H36B H 0.4210 0.2367 0.6644 0.0909 Uiso 1.0 4 calc R
H36C H 0.3469 0.3202 0.6338 0.0909 Uiso 1.0 4 calc R

loop_
_atom_site_aniso_label
_atom_site_aniso_U_11
_atom_site_aniso_U_22
_atom_site_aniso_U_33
_atom_site_aniso_U_12
_atom_site_aniso_U_13
_atom_site_aniso_U_23
Cl1 0.0299(7) 0.0545(9) 0.0360(8) 0.0029(7) -0.0030(7) -0.0050(7)
S2 0.0246(7) 0.0489(9) 0.0303(8) -0.0047(7) 0.0000(7) -0.0031(7)
Si3 0.0390(9) 0.0282(8) 0.0432(10) -0.0025(7) 0.0131(8) -0.0013(8)
O4 0.036(2) 0.027(2) 0.038(3) -0.0033(16) 0.0008(19) -0.0060(17)
O5 0.0204(18) 0.075(3) 0.030(3) 0.0042(19) -0.0022(18) 0.0007(19)
O6 0.028(2) 0.081(3) 0.037(3) 0.003(2) -0.0093(18) 0.023(3)
O7 0.060(3) 0.062(3) 0.056(3) -0.014(3) 0.013(3) -0.030(3)
N8 0.017(2) 0.041(3) 0.024(3) 0.0015(19) 0.002(2) -0.000(2)
C9 0.027(3) 0.038(3) 0.029(4) 0.000(3) 0.007(3) 0.002(3)
C10 0.042(4) 0.039(4) 0.030(4) -0.002(3) 0.005(3) -0.006(3)
C11 0.041(4) 0.040(4) 0.045(4) -0.016(3) -0.008(3) 0.002(3)
C12 0.025(3) 0.036(3) 0.031(4) 0.004(3) 0.007(3) -0.000(3)
C13 0.022(3) 0.027(3) 0.033(4) -0.000(3) 0.005(3) 0.002(3)
C14 0.024(3) 0.042(4) 0.025(4) 0.002(3) 0.003(3) 0.004(3)
C15 0.023(3) 0.052(4) 0.024(3) -0.001(3) 0.001(3) 0.002(3)
C16 0.022(3) 0.033(3) 0.023(3) 0.004(3) 0.001(3) 0.003(3)
C17 0.023(3) 0.028(3) 0.027(3) 0.001(3) 0.007(3) 0.005(3)
C18 0.019(3) 0.024(3) 0.033(4) -0.001(3) 0.003(3) -0.005(3)
C19 0.040(4) 0.046(4) 0.047(5) -0.013(3) 0.009(3) 0.006(3)
C20 0.022(3) 0.026(3) 0.031(3) 0.002(3) 0.004(3) 0.002(3)
C21 0.029(3) 0.035(4) 0.030(4) 0.008(3) 0.009(3) -0.003(3)
C22 0.062(4) 0.049(4) 0.041(4) 0.016(4) 0.017(4) 0.002(3)
C23 0.038(4) 0.065(4) 0.026(4) 0.001(3) 0.005(3) 0.006(3)
C24 0.054(4) 0.061(4) 0.030(4) -0.015(4) 0.001(4) 0.005(3)
C25 0.039(4) 0.037(4) 0.032(4) 0.007(3) -0.004(3) 0.001(3)
C26 0.022(3) 0.038(3) 0.035(4) -0.004(3) -0.002(3) -0.001(3)
C27 0.032(4) 0.047(4) 0.036(4) -0.003(3) 0.011(3) 0.006(3)
C28 0.037(3) 0.034(3) 0.028(4) -0.003(3) -0.004(3) 0.004(3)
C29 0.045(4) 0.043(4) 0.033(4) -0.016(3) -0.002(3) -0.006(3)
C30 0.055(4) 0.032(4) 0.050(4) 0.010(3) 0.004(3) 0.000(3)
C31 0.043(4) 0.063(4) 0.040(4) 0.014(3) 0.010(4) -0.003(4)
C32 0.039(4) 0.050(4) 0.131(7) 0.002(3) -0.009(5) -0.011(5)
C33 0.055(4) 0.048(4) 0.089(6) 0.013(4) -0.018(4) -0.012(4)
C34 0.133(7) 0.052(5) 0.052(5) 0.008(5) 0.040(5) 0.010(4)
C35 0.078(5) 0.119(7) 0.052(5) 0.030(5) 0.029(4) -0.004(5)
C36 0.049(4) 0.039(4) 0.139(7) -0.004(4) 0.003(5) -0.006(4)

loop_
_atom_type_symbol
_atom_type_description
_atom_type_scat_dispersion_real
_atom_type_scat_dispersion_imag
_atom_type_scat_source
C C 0.0181 0.0091
;
International Tables for Crystallography
(1992, Vol. C, Tables 4.2.6.8 and 6.1.1.4)
;
H H 0.0000 0.0000
;
International Tables for Crystallography
(1992, Vol. C, Table 6.1.1.4)
;
Cl Cl 0.3639 0.7018
;
International Tables for Crystallography
(1992, Vol. C, Tables 4.2.6.8 and 6.1.1.4)
;
N N 0.0311 0.0180
;
International Tables for Crystallography
(1992, Vol. C, Tables 4.2.6.8 and 6.1.1.4)
;
O O 0.0492 0.0322
;
International Tables for Crystallography
(1992, Vol. C, Tables 4.2.6.8 and 6.1.1.4)
;
S S 0.3331 0.5567
;
International Tables for Crystallography
(1992, Vol. C, Tables 4.2.6.8 and 6.1.1.4)
;
Si Si 0.2541 0.3302
;
International Tables for Crystallography
(1992, Vol. C, Tables 4.2.6.8 and 6.1.1.4)
;

loop_
_geom_angle_atom_site_label_1
_geom_angle_atom_site_label_2
_geom_angle_atom_site_label_3
_geom_angle
_geom_angle_publ_flag
O6 S2 O7 117.6(3) yes
O6 S2 N8 109.3(2) yes
O6 S2 C26 111.9(3) yes
O7 S2 N8 109.2(3) yes
O7 S2 C26 110.9(3) yes
N8 S2 C26 95.7(2) yes
O4 Si3 C25 109.9(2) yes
O4 Si3 C34 109.8(3) yes
O4 Si3 C36 104.0(3) yes
C25 Si3 C34 110.9(3) yes
C25 Si3 C36 110.2(3) yes
C34 Si3 C36 111.8(4) yes
Si3 O4 C20 125.9(3) yes
S2 N8 C12 123.0(4) yes
S2 N8 C16 112.5(3) yes
C12 N8 C16 119.6(4) yes
C13 C9 C14 125.9(5) yes
C15 C10 C21 102.2(4) yes
C15 C10 C23 108.3(5) yes
C21 C10 C23 103.5(4) yes
C19 C11 C28 120.1(5) yes
O5 C12 N8 118.7(5) yes
O5 C12 C14 123.6(5) yes
N8 C12 C14 117.4(5) yes
Cl1 C13 C9 120.7(4) yes
Cl1 C13 C20 114.8(4) yes
C9 C13 C20 124.5(5) yes
C9 C14 C12 110.1(4) yes
C9 C14 C22 111.0(5) yes
C12 C14 C22 107.1(4) yes
C10 C15 C16 101.8(4) yes
N8 C16 C15 116.5(4) yes
N8 C16 C17 106.3(4) yes
C15 C16 C17 104.1(4) yes
C16 C17 C21 103.1(4) yes
C16 C17 C26 108.4(4) yes
C16 C17 C27 104.7(4) yes
C21 C17 C26 118.6(4) yes
C21 C17 C27 101.4(4) yes
C26 C17 C27 118.8(4) yes
C20 C18 C28 120.2(5) yes
C20 C18 C29 121.1(5) yes
C28 C18 C29 118.7(5) yes
C11 C19 C24 119.4(5) yes
O4 C20 C13 109.0(4) yes
O4 C20 C18 110.2(4) yes
C13 C20 C18 113.0(4) yes
C10 C21 C17 92.9(4) yes
C10 C21 C30 114.0(5) yes
C10 C21 C31 113.9(5) yes
C17 C21 C30 116.6(4) yes
C17 C21 C31 113.5(4) yes
C30 C21 C31 105.9(4) yes
C10 C23 C27 102.6(4) yes
C19 C24 C29 120.1(6) yes
Si3 C25 C32 111.0(4) yes
Si3 C25 C33 110.6(4) yes
Si3 C25 C35 109.3(4) yes
C32 C25 C33 109.1(5) yes
C32 C25 C35 108.9(5) yes
C33 C25 C35 107.8(5) yes
S2 C26 C17 108.0(4) yes
C17 C27 C23 103.2(4) yes
C11 C28 C18 121.1(5) yes
C18 C29 C24 120.6(5) yes
C13 C9 H9 117.078 no
C14 C9 H9 117.069 no
C15 C10 H10 113.904 no
C21 C10 H10 113.895 no
C23 C10 H10 113.909 no
C19 C11 H11 119.949 no
C28 C11 H11 119.964 no
C9 C14 H14 109.522 no
C12 C14 H14 109.516 no
C22 C14 H14 109.521 no
C10 C15 H15A 111.398 no
C10 C15 H15B 111.405 no
C16 C15 H15A 111.397 no
C16 C15 H15B 111.415 no
H15A C15 H15B 109.266 no
N8 C16 H16 109.873 no
C15 C16 H16 109.895 no
C17 C16 H16 109.881 no
C11 C19 H19 120.300 no
C24 C19 H19 120.307 no
O4 C20 H20 108.173 no
C13 C20 H20 108.167 no
C18 C20 H20 108.172 no
C14 C22 H22A 109.471 no
C14 C22 H22B 109.476 no
C14 C22 H22C 109.462 no
H22A C22 H22B 109.473 no
H22A C22 H22C 109.475 no
H22B C22 H22C 109.471 no
C10 C23 H23A 111.242 no
C10 C23 H23B 111.241 no
C27 C23 H23A 111.250 no
C27 C23 H23B 111.244 no
H23A C23 H23B 109.144 no
C19 C24 H24 119.929 no
C29 C24 H24 119.931 no
S2 C26 H26A 110.106 no
S2 C26 H26B 110.114 no
C17 C26 H26A 110.102 no
C17 C26 H26B 110.109 no
H26A C26 H26B 108.425 no
C17 C27 H27A 111.128 no
C17 C27 H27B 111.116 no
C23 C27 H27A 111.125 no
C23 C27 H27B 111.119 no
H27A C27 H27B 109.073 no
C11 C28 H28 119.427 no
C18 C28 H28 119.439 no
C18 C29 H29 119.719 no
C24 C29 H29 119.713 no
C21 C30 H30A 109.473 no
C21 C30 H30B 109.469 no
C21 C30 H30C 109.477 no
H30A C30 H30B 109.477 no
H30A C30 H30C 109.471 no
H30B C30 H30C 109.460 no
C21 C31 H31A 109.471 no
C21 C31 H31B 109.477 no
C21 C31 H31C 109.471 no
H31A C31 H31B 109.474 no
H31A C31 H31C 109.470 no
H31B C31 H31C 109.465 no
C25 C32 H32A 109.472 no
C25 C32 H32B 109.475 no
C25 C32 H32C 109.473 no
H32A C32 H32B 109.470 no
H32A C32 H32C 109.469 no
H32B C32 H32C 109.468 no
C25 C33 H33A 109.472 no
C25 C33 H33B 109.462 no
C25 C33 H33C 109.474 no
H33A C33 H33B 109.479 no
H33A C33 H33C 109.472 no
H33B C33 H33C 109.469 no
Si3 C34 H34A 109.482 no
Si3 C34 H34B 109.470 no
Si3 C34 H34C 109.477 no
H34A C34 H34B 109.470 no
H34A C34 H34C 109.469 no
H34B C34 H34C 109.460 no
C25 C35 H35A 109.477 no
C25 C35 H35B 109.469 no
C25 C35 H35C 109.467 no
H35A C35 H35B 109.470 no
H35A C35 H35C 109.473 no
H35B C35 H35C 109.470 no
Si3 C36 H36A 109.473 no
Si3 C36 H36B 109.474 no
Si3 C36 H36C 109.472 no
H36A C36 H36B 109.469 no
H36A C36 H36C 109.473 no
H36B C36 H36C 109.466 no

loop_
_geom_bond_atom_site_label_1
_geom_bond_atom_site_label_2
_geom_bond_distance
_geom_bond_publ_flag
Cl1 C13 1.743(5) yes
S2 O6 1.427(4) yes
S2 O7 1.429(4) yes
S2 N8 1.695(4) yes
S2 C26 1.764(5) yes
Si3 O4 1.652(4) yes
Si3 C25 1.869(6) yes
Si3 C34 1.849(6) yes
Si3 C36 1.847(6) yes
O4 C20 1.424(6) yes
O5 C12 1.209(6) yes
N8 C12 1.408(7) yes
N8 C16 1.473(6) yes
C9 C13 1.325(7) yes
C9 C14 1.488(7) yes
C10 C15 1.542(7) yes
C10 C21 1.541(8) yes
C10 C23 1.531(8) yes
C11 C19 1.374(9) yes
C11 C28 1.386(8) yes
C12 C14 1.517(7) yes
C13 C20 1.515(7) yes
C14 C22 1.554(7) yes
C15 C16 1.540(7) yes
C16 C17 1.553(7) yes
C17 C21 1.552(7) yes
C17 C26 1.514(7) yes
C17 C27 1.541(7) yes
C18 C20 1.516(7) yes
C18 C28 1.374(7) yes
C18 C29 1.387(8) yes
C19 C24 1.387(8) yes
C21 C30 1.552(7) yes
C21 C31 1.542(7) yes
C23 C27 1.553(8) yes
C24 C29 1.383(8) yes
C25 C32 1.533(8) yes
C25 C33 1.539(8) yes
C25 C35 1.524(9) yes
C9 H9 0.950 no
C10 H10 1.000 no
C11 H11 0.950 no
C14 H14 1.000 no
C15 H15A 0.990 no
C15 H15B 0.990 no
C16 H16 1.000 no
C19 H19 0.950 no
C20 H20 1.000 no
C22 H22A 0.980 no
C22 H22B 0.980 no
C22 H22C 0.980 no
C23 H23A 0.990 no
C23 H23B 0.990 no
C24 H24 0.950 no
C26 H26A 0.990 no
C26 H26B 0.990 no
C27 H27A 0.990 no
C27 H27B 0.990 no
C28 H28 0.950 no
C29 H29 0.950 no
C30 H30A 0.980 no
C30 H30B 0.980 no
C30 H30C 0.980 no
C31 H31A 0.980 no
C31 H31B 0.980 no
C31 H31C 0.980 no
C32 H32A 0.980 no
C32 H32B 0.980 no
C32 H32C 0.980 no
C33 H33A 0.980 no
C33 H33B 0.980 no
C33 H33C 0.980 no
C34 H34A 0.980 no
C34 H34B 0.980 no
C34 H34C 0.980 no
C35 H35A 0.980 no
C35 H35B 0.980 no
C35 H35C 0.980 no
C36 H36A 0.980 no
C36 H36B 0.980 no
C36 H36C 0.980 no

loop_
_geom_contact_atom_site_label_1
_geom_contact_atom_site_label_2
_geom_contact_distance
_geom_contact_publ_flag
_geom_contact_site_symmetry_2
Cl1 O4 3.040(4) no .
Cl1 C14 3.101(5) no .
Cl1 C18 3.288(5) no .
Cl1 C29 3.554(6) no .
S2 C14 3.113(6) no .
S2 C21 3.574(6) no .
S2 C30 3.488(5) no .
O4 C9 3.491(6) no .
O4 C29 2.782(7) no .
O4 C32 3.338(6) no .
O4 C35 3.294(8) no .
O5 C9 2.830(6) no .
O5 C15 2.971(6) no .
O5 C16 2.726(6) no .
O5 C22 3.139(7) no .
O6 C12 3.333(6) no .
O6 C14 3.209(7) no .
O6 C17 3.538(6) no .
O6 C22 3.565(7) no .
O6 C30 3.319(7) no .
O7 C12 3.142(7) no .
O7 C14 3.315(7) no .
O7 C16 3.451(6) no .
N8 C10 3.543(7) no .
N8 C21 3.163(7) no .
N8 C22 3.262(7) no .
N8 C30 3.111(7) no .
C9 C18 3.523(7) no .
C11 C29 2.756(8) no .
C12 C15 3.155(7) no .
C13 C22 3.326(7) no .
C13 C28 3.282(7) no .
C13 C29 3.430(8) no .
C15 C27 2.967(7) no .
C15 C30 2.935(8) no .
C16 C23 2.856(7) no .
C16 C30 3.051(7) no .
C18 C19 2.785(8) no .
C20 C32 3.561(7) no .
C20 C34 3.303(8) no .
C23 C31 2.936(8) no .
C24 C28 2.750(8) no .
C26 C30 3.210(7) no .
C26 C31 3.297(7) no .
C27 C31 2.889(8) no .
C32 C34 3.486(10) no .
C33 C34 3.463(9) no .
C33 C36 3.496(9) no .
C35 C36 3.348(9) no .
O5 C26 3.262(6) no 1_455
O6 C22 3.493(7) no 2_546
O6 C28 3.559(7) no 1_655
C22 O6 3.493(7) no 2_446
C26 O5 3.262(6) no 1_655
C28 O6 3.559(7) no 1_455
Cl1 H9 3.5367 no .
Cl1 H14 2.7377 no .
Cl1 H20 3.5963 no .
Cl1 H22C 3.1554 no .
Cl1 H29 3.3379 no .
S2 H14 2.5865 no .
S2 H16 3.0798 no .
S2 H22A 3.5993 no .
S2 H30B 3.1014 no .
S2 H30C 3.3300 no .
Si3 H20 2.7334 no .
Si3 H32A 3.1185 no .
Si3 H32B 2.8002 no .
Si3 H33A 2.7833 no .
Si3 H33B 3.1323 no .
Si3 H35B 2.9091 no .
Si3 H35C 2.8958 no .
O4 H29 2.4697 no .
O4 H32A 3.1487 no .
O4 H32B 3.3505 no .
O4 H34B 3.0981 no .
O4 H34C 3.0071 no .
O4 H35B 3.5664 no .
O4 H35C 2.8821 no .
O4 H36A 3.1016 no .
O4 H36B 2.7782 no .
O4 H36C 3.5770 no .
O5 H9 2.4902 no .
O5 H14 3.1643 no .
O5 H15A 3.0107 no .
O5 H15B 2.7510 no .
O5 H16 2.7789 no .
O5 H22A 3.4214 no .
O5 H22B 2.9461 no .
O6 H14 2.5536 no .
O6 H22A 3.0326 no .
O6 H26A 3.3591 no .
O6 H26B 2.6819 no .
O6 H30B 2.9623 no .
O6 H30C 2.8766 no .
O7 H14 2.6467 no .
O7 H16 3.5054 no .
O7 H26A 2.6449 no .
O7 H26B 3.2686 no .
N8 H14 2.5749 no .
N8 H15A 3.2011 no .
N8 H15B 2.5916 no .
N8 H22A 3.0109 no .
N8 H26A 3.1753 no .
N8 H26B 3.2858 no .
N8 H30B 2.4299 no .
N8 H30C 3.4314 no .
C9 H20 2.5864 no .
C9 H22A 3.3439 no .
C9 H22B 2.6990 no .
C9 H22C 2.7164 no .
C9 H28 3.5381 no .
C9 H34C 3.5528 no .
C10 H16 2.9952 no .
C10 H27A 3.0563 no .
C10 H27B 3.0974 no .
C10 H30A 2.7892 no .
C10 H30B 2.8019 no .
C10 H30C 3.4230 no .
C10 H31A 2.8333 no .
C10 H31B 3.4121 no .
C10 H31C 2.7391 no .
C11 H24 3.2425 no .
C12 H9 2.5564 no .
C12 H15A 3.5301 no .
C12 H15B 2.9167 no .
C12 H16 2.7701 no .
C12 H22A 2.6396 no .
C12 H22B 2.6623 no .
C12 H22C 3.3234 no .
C12 H30B 3.2323 no .
C13 H14 2.6679 no .
C13 H22C 3.1463 no .
C13 H28 3.2522 no .
C13 H29 3.5035 no .
C13 H34C 3.4746 no .
C15 H23A 2.5895 no .
C15 H23B 3.3554 no .
C15 H27B 3.2787 no .
C15 H30A 3.3080 no .
C15 H30B 2.5938 no .
C16 H10 3.3000 no .
C16 H23A 3.0812 no .
C16 H26A 2.9721 no .
C16 H26B 3.2780 no .
C16 H27A 3.3324 no .
C16 H27B 2.5651 no .
C16 H30B 2.6662 no .
C17 H10 3.1890 no .
C17 H15A 3.1539 no .
C17 H15B 3.0544 no .
C17 H23A 3.0732 no .
C17 H23B 3.1144 no .
C17 H30A 3.4472 no .
C17 H30B 2.7580 no .
C17 H30C 2.9509 no .
C17 H31A 3.4152 no .
C17 H31B 2.8470 no .
C17 H31C 2.7243 no .
C18 H11 3.2564 no .
C18 H24 3.2620 no .
C18 H32A 3.0775 no .
C19 H28 3.2443 no .
C19 H29 3.2567 no .
C20 H9 2.6470 no .
C20 H28 2.6485 no .
C20 H29 2.6842 no .
C20 H32A 3.1851 no .
C20 H32B 3.3465 no .
C20 H34B 3.1461 no .
C20 H34C 3.3543 no .
C21 H15A 3.2718 no .
C21 H15B 2.7342 no .
C21 H16 3.2526 no .
C21 H23A 3.2571 no .
C21 H23B 2.8188 no .
C21 H26A 3.4028 no .
C21 H26B 2.6854 no .
C21 H27A 2.7555 no .
C21 H27B 3.2573 no .
C22 H9 3.0147 no .
C23 H15A 2.6427 no .
C23 H15B 3.3634 no .
C23 H16 3.0195 no .
C23 H31A 3.3823 no .
C23 H31C 2.5493 no .
C24 H11 3.2443 no .
C25 H20 3.5005 no .
C25 H34A 3.2573 no .
C25 H34B 3.1858 no .
C25 H36B 3.3599 no .
C25 H36C 3.0682 no .
C26 H16 2.9015 no .
C26 H27A 2.8230 no .
C26 H27B 2.9527 no .
C26 H30B 3.2840 no .
C26 H30C 3.0647 no .
C26 H31B 3.0800 no .
C26 H31C 3.5159 no .
C27 H10 3.2978 no .
C27 H15A 3.3136 no .
C27 H16 2.4897 no .
C27 H26A 2.6684 no .
C27 H26B 3.1194 no .
C27 H31B 3.3636 no .
C27 H31C 2.4807 no .
C28 H19 3.2514 no .
C28 H20 2.6197 no .
C28 H29 3.2342 no .
C28 H32A 3.4542 no .
C29 H19 3.2596 no .
C29 H20 3.2545 no .
C29 H28 3.2342 no .
C29 H32A 3.5125 no .
C29 H35C 3.1913 no .
C30 H10 2.8619 no .
C30 H15B 2.7195 no .
C30 H26B 3.0915 no .
C30 H31A 2.6358 no .
C30 H31B 2.6442 no .
C30 H31C 3.3326 no .
C31 H10 2.8678 no .
C31 H23B 2.8268 no .
C31 H26B 2.9422 no .
C31 H27A 2.7116 no .
C31 H30A 2.6987 no .
C31 H30B 3.3275 no .
C31 H30C 2.5892 no .
C32 H20 3.0873 no .
C32 H33A 2.8778 no .
C32 H33B 3.3174 no .
C32 H33C 2.5287 no .
C32 H34B 3.1501 no .
C32 H35A 2.6537 no .
C32 H35B 3.3389 no .
C32 H35C 2.6873 no .
C33 H32A 3.3246 no .
C33 H32B 2.8595 no .
C33 H32C 2.5386 no .
C33 H34A 3.1968 no .
C33 H35A 2.6578 no .
C33 H35B 2.6494 no .
C33 H35C 3.3321 no .
C33 H36C 3.0834 no .
C34 H20 2.8603 no .
C34 H32B 2.9402 no .
C34 H33A 2.9024 no .
C34 H36A 3.0714 no .
C34 H36C 3.4077 no .
C35 H32A 2.5403 no .
C35 H32B 3.3149 no .
C35 H32C 2.8254 no .
C35 H33A 3.2991 no .
C35 H33B 2.5065 no .
C35 H33C 2.8354 no .
C35 H36B 3.2292 no .
C35 H36C 3.3544 no .
C36 H33A 3.5096 no .
C36 H33B 3.2773 no .
C36 H34A 3.2146 no .
C36 H34C 3.2338 no .
C36 H35B 2.8937 no .
C36 H35C 3.5707 no .
H9 H14 2.8302 no .
H9 H20 2.3475 no .
H9 H22B 2.9162 no .
H9 H22C 3.3658 no .
H9 H28 3.2928 no .
H9 H34B 3.3558 no .
H9 H34C 3.3915 no .
H10 H15A 2.5719 no .
H10 H15B 2.4178 no .
H10 H23A 2.5999 no .
H10 H23B 2.3738 no .
H10 H30A 2.7001 no .
H10 H30B 3.1497 no .
H10 H31A 2.7665 no .
H10 H31C 3.0806 no .
H11 H19 2.3278 no .
H11 H28 2.3271 no .
H14 H22A 2.4044 no .
H14 H22B 2.8965 no .
H14 H22C 2.4027 no .
H15A H16 2.2458 no .
H15A H23A 2.3562 no .
H15A H23B 3.5146 no .
H15A H27B 3.4094 no .
H15A H30B 3.5528 no .
H15B H16 2.8093 no .
H15B H23A 3.5097 no .
H15B H30A 2.9592 no .
H15B H30B 2.1700 no .
H16 H23A 2.9878 no .
H16 H26A 3.0732 no .
H16 H27A 3.4123 no .
H16 H27B 2.2081 no .
H19 H24 2.3405 no .
H20 H28 2.4653 no .
H20 H29 3.5195 no .
H20 H32A 2.8587 no .
H20 H32B 2.6446 no .
H20 H34B 2.4425 no .
H20 H34C 3.0509 no .
H22A H30B 2.8228 no .
H23A H27A 2.7974 no .
H23A H27B 2.2695 no .
H23A H31C 3.5225 no .
H23B H27A 2.2694 no .
H23B H27B 2.7699 no .
H23B H31A 3.1219 no .
H23B H31C 2.2325 no .
H24 H29 2.3284 no .
H26A H27A 2.7265 no .
H26A H27B 2.7285 no .
H26B H27A 3.0595 no .
H26B H30B 3.3917 no .
H26B H30C 2.6886 no .
H26B H31B 2.4576 no .
H26B H31C 3.2666 no .
H27A H31A 3.5580 no .
H27A H31B 3.0523 no .
H27A H31C 2.0791 no .
H27B H31C 3.4411 no .
H29 H35C 2.8721 no .
H30A H31A 2.4938 no .
H30A H31B 2.9996 no .
H30A H31C 3.5873 no .
H30B H31A 3.5601 no .
H30B H31B 3.5155 no .
H30C H31A 2.8276 no .
H30C H31B 2.3858 no .
H30C H31C 3.5062 no .
H32A H33C 3.3713 no .
H32A H35A 2.7118 no .
H32A H35B 3.4759 no .
H32A H35C 2.3823 no .
H32B H33A 2.9040 no .
H32B H33C 2.9599 no .
H32B H34A 3.3152 no .
H32B H34B 2.3939 no .
H32B H35A 3.5920 no .
H32B H35C 3.4793 no .
H32C H33A 3.0042 no .
H32C H33B 3.3613 no .
H32C H33C 2.1810 no .
H32C H35A 2.6497 no .
H32C H35C 3.1859 no .
H33A H34A 2.4314 no .
H33A H34B 3.1496 no .
H33A H35A 3.5961 no .
H33A H35B 3.4304 no .
H33A H36C 3.1019 no .
H33B H35A 2.6929 no .
H33B H35B 2.3193 no .
H33B H35C 3.4415 no .
H33B H36C 2.6569 no .
H33C H35A 2.6777 no .
H33C H35B 3.1693 no .
H34A H36A 3.2168 no .
H34A H36C 3.2892 no .
H34C H36A 2.9579 no .
H35B H36B 2.6716 no .
H35B H36C 2.7625 no .
H35C H36B 3.2775 no .
Cl1 H11 3.5030 no 1_655
Cl1 H23B 3.3050 no 4_655
Cl1 H30A 3.3004 no 2_446
Cl1 H32A 3.2305 no 1_655
S2 H9 3.3991 no 1_655
O4 H23B 3.3342 no 4_655
O5 H11 3.5314 no 2_546
O5 H26A 3.4889 no 1_455
O5 H26B 2.3201 no 1_455
O5 H31B 2.9721 no 1_455
O5 H33B 3.3673 no 2_556
O6 H9 2.8172 no 1_655
O6 H20 3.2670 no 1_655
O6 H22A 3.5600 no 2_546
O6 H22B 3.2841 no 2_546
O6 H22C 3.0760 no 2_546
O6 H28 2.6249 no 1_655
O7 H20 3.2764 no 1_655
O7 H32B 2.8565 no 1_655
O7 H34A 3.0601 no 2_556
O7 H34B 2.8645 no 1_655
O7 H36A 3.4444 no 2_556
O7 H36C 3.1546 no 2_556
C10 H35A 3.0205 no 4_554
C11 H15B 2.9546 no 2_446
C11 H22B 3.3932 no 2_446
C11 H31B 3.4377 no 2_346
C12 H26B 3.4631 no 1_455
C15 H19 3.4397 no 2_546
C15 H31B 3.3214 no 1_455
C15 H35A 3.4936 no 4_554
C15 H35C 3.5780 no 4_554
C16 H33B 3.4337 no 2_556
C16 H36C 3.4265 no 2_556
C17 H36C 3.4905 no 2_556
C19 H10 3.5872 no 2_446
C19 H15B 2.9006 no 2_446
C19 H31A 3.2588 no 2_346
C19 H31B 3.4244 no 2_346
C19 H35A 3.4783 no 3_546
C19 H35B 3.1787 no 3_546
C22 H22A 3.5231 no 2_446
C22 H22B 3.5062 no 2_546
C22 H28 3.2972 no 2_546
C23 H29 3.3062 no 4_654
C23 H35A 3.5008 no 4_554
C24 H23A 3.4239 no 4_555
C24 H27A 3.2425 no 4_655
C24 H35A 3.5631 no 3_546
C24 H35B 3.5397 no 3_546
C26 H9 3.5548 no 1_655
C26 H36C 3.2270 no 2_556
C27 H29 3.2371 no 4_654
C27 H36C 3.4040 no 2_556
C28 H22A 3.4280 no 2_446
C28 H22B 3.3895 no 2_446
C29 H23B 3.5023 no 4_655
C29 H27A 3.1201 no 4_655
C29 H30A 3.5413 no 2_446
C29 H31C 3.4000 no 4_655
C30 H11 3.4774 no 2_646
C30 H22C 3.3025 no 2_546
C31 H11 3.4625 no 2_646
C31 H15A 3.3673 no 1_655
C31 H19 3.0389 no 2_646
C31 H29 3.5389 no 4_654
C31 H35B 3.4727 no 4_654
C31 H35C 3.4318 no 4_654
C31 H36B 3.5817 no 4_654
C32 H34A 3.5384 no 2_456
C32 H36A 3.3817 no 1_455
C33 H16 3.4201 no 2_456
C33 H34C 3.2649 no 2_456
C34 H32B 3.5971 no 2_556
C34 H33A 3.2933 no 2_556
C35 H10 3.1517 no 4_555
C35 H15A 3.4668 no 4_555
C35 H19 2.9863 no 3_556
C35 H24 3.5419 no 3_556
C35 H31A 3.4884 no 4_655
C35 H31C 3.5913 no 4_655
C36 H26A 3.0749 no 2_456
C36 H27B 3.3541 no 2_456
C36 H32C 3.1773 no 1_655
C36 H33C 3.5044 no 1_655
H9 S2 3.3991 no 1_455
H9 O6 2.8172 no 1_455
H9 C26 3.5548 no 1_455
H9 H26B 3.0112 no 1_455
H10 C19 3.5872 no 2_546
H10 C35 3.1517 no 4_554
H10 H19 3.4401 no 2_546
H10 H24 3.5357 no 2_546
H10 H35A 2.2871 no 4_554
H10 H35C 3.2648 no 4_554
H10 H36B 3.2682 no 4_654
H11 Cl1 3.5030 no 1_455
H11 O5 3.5314 no 2_446
H11 C30 3.4774 no 2_346
H11 C31 3.4625 no 2_346
H11 H15B 2.9157 no 2_446
H11 H22A 3.5439 no 2_446
H11 H22B 2.8551 no 2_446
H11 H22C 3.4587 no 1_455
H11 H30A 3.4272 no 2_346
H11 H30C 2.7405 no 2_346
H11 H31A 3.2914 no 2_346
H11 H31B 2.8172 no 2_346
H14 H28 3.2421 no 1_655
H15A C31 3.3673 no 1_455
H15A C35 3.4668 no 4_554
H15A H19 3.3605 no 2_546
H15A H24 3.4016 no 4_554
H15A H31B 2.7470 no 1_455
H15A H31C 3.1905 no 1_455
H15A H35A 3.2461 no 4_554
H15A H35C 2.9096 no 4_554
H15B C11 2.9546 no 2_546
H15B C19 2.9006 no 2_546
H15B H11 2.9157 no 2_546
H15B H19 2.8185 no 2_546
H15B H31B 3.0097 no 1_455
H16 C33 3.4201 no 2_556
H16 H33A 3.5523 no 2_556
H16 H33B 2.5199 no 2_556
H16 H36C 2.7495 no 2_556
H19 C15 3.4397 no 2_446
H19 C31 3.0389 no 2_346
H19 C35 2.9863 no 3_546
H19 H10 3.4401 no 2_446
H19 H15A 3.3605 no 2_446
H19 H15B 2.8185 no 2_446
H19 H31A 2.4506 no 2_346
H19 H31B 2.7931 no 2_346
H19 H31C 3.5222 no 2_346
H19 H35A 2.9009 no 3_546
H19 H35B 2.3729 no 3_546
H19 H35C 3.2542 no 3_546
H20 O6 3.2670 no 1_455
H20 O7 3.2764 no 1_455
H22A O6 3.5600 no 2_446
H22A C22 3.5231 no 2_546
H22A C28 3.4280 no 2_546
H22A H11 3.5439 no 2_546
H22A H22B 2.8568 no 2_546
H22A H22C 3.3052 no 2_546
H22A H28 2.9652 no 2_546
H22B O6 3.2841 no 2_446
H22B C11 3.3932 no 2_546
H22B C22 3.5062 no 2_446
H22B C28 3.3895 no 2_546
H22B H11 2.8551 no 2_546
H22B H22A 2.8568 no 2_446
H22B H22C 3.2763 no 2_446
H22B H28 2.8329 no 2_546
H22C O6 3.0760 no 2_446
H22C C30 3.3025 no 2_446
H22C H11 3.4587 no 1_655
H22C H22A 3.3052 no 2_446
H22C H22B 3.2763 no 2_546
H22C H30A 3.5092 no 2_446
H22C H30B 3.2469 no 2_446
H22C H30C 2.6704 no 2_446
H23A C24 3.4239 no 4_554
H23A H24 3.5104 no 4_554
H23A H32A 3.2107 no 4_554
H23A H35A 3.3281 no 4_554
H23A H35C 3.1745 no 4_554
H23B Cl1 3.3050 no 4_654
H23B O4 3.3342 no 4_654
H23B C29 3.5023 no 4_654
H23B H29 2.6014 no 4_654
H23B H32A 3.5372 no 4_554
H23B H35A 3.5550 no 4_554
H23B H36B 3.1033 no 4_654
H24 C35 3.5419 no 3_546
H24 H10 3.5357 no 2_446
H24 H15A 3.4016 no 4_555
H24 H23A 3.5104 no 4_555
H24 H27A 2.7363 no 4_655
H24 H31C 3.5554 no 4_655
H24 H33B 3.2606 no 3_546
H24 H35A 3.0664 no 3_546
H24 H35B 3.1137 no 3_546
H26A O5 3.4889 no 1_655
H26A C36 3.0749 no 2_556
H26A H33C 2.8082 no 2_656
H26A H36A 2.7941 no 2_556
H26A H36B 3.4959 no 2_556
H26A H36C 2.5405 no 2_556
H26B O5 2.3201 no 1_655
H26B C12 3.4631 no 1_655
H26B H9 3.0112 no 1_655
H27A C24 3.2425 no 4_654
H27A C29 3.1201 no 4_654
H27A H24 2.7363 no 4_654
H27A H29 2.4791 no 4_654
H27B C36 3.3541 no 2_556
H27B H36B 3.2088 no 2_556
H27B H36C 2.6676 no 2_556
H28 O6 2.6249 no 1_455
H28 C22 3.2972 no 2_446
H28 H14 3.2421 no 1_455
H28 H22A 2.9652 no 2_446
H28 H22B 2.8329 no 2_446
H29 C23 3.3062 no 4_655
H29 C27 3.2371 no 4_655
H29 C31 3.5389 no 4_655
H29 H23B 2.6014 no 4_655
H29 H27A 2.4791 no 4_655
H29 H31C 2.5611 no 4_655
H30A Cl1 3.3004 no 2_546
H30A C29 3.5413 no 2_546
H30A H11 3.4272 no 2_646
H30A H22C 3.5092 no 2_546
H30B H22C 3.2469 no 2_546
H30C H11 2.7405 no 2_646
H30C H22C 2.6704 no 2_546
H31A C19 3.2588 no 2_646
H31A C35 3.4884 no 4_654
H31A H11 3.2914 no 2_646
H31A H19 2.4506 no 2_646
H31A H35B 2.8532 no 4_654
H31A H35C 3.2418 no 4_654
H31A H36B 2.9630 no 4_654
H31B O5 2.9721 no 1_655
H31B C11 3.4377 no 2_646
H31B C15 3.3214 no 1_655
H31B C19 3.4244 no 2_646
H31B H11 2.8172 no 2_646
H31B H15A 2.7470 no 1_655
H31B H15B 3.0097 no 1_655
H31B H19 2.7931 no 2_646
H31B H35C 3.5972 no 4_654
H31C C29 3.4000 no 4_654
H31C C35 3.5913 no 4_654
H31C H15A 3.1905 no 1_655
H31C H19 3.5222 no 2_646
H31C H24 3.5554 no 4_654
H31C H29 2.5611 no 4_654
H31C H35B 3.3527 no 4_654
H31C H35C 2.9309 no 4_654
H31C H36B 3.3555 no 4_654
H32A Cl1 3.2305 no 1_455
H32A H23A 3.2107 no 4_555
H32A H23B 3.5372 no 4_555
H32B O7 2.8565 no 1_455
H32B C34 3.5971 no 2_456
H32B H34A 2.9371 no 2_456
H32B H34C 3.3879 no 2_456
H32C C36 3.1773 no 1_455
H32C H34A 3.2873 no 2_456
H32C H36A 2.4134 no 1_455
H32C H36B 3.1703 no 1_455
H33A C34 3.2933 no 2_456
H33A H16 3.5523 no 2_456
H33A H34A 3.4469 no 2_456
H33A H34B 3.4752 no 2_456
H33A H34C 2.5236 no 2_456
H33B O5 3.3673 no 2_456
H33B C16 3.4337 no 2_456
H33B H16 2.5199 no 2_456
H33B H24 3.2606 no 3_556
H33C C36 3.5044 no 1_455
H33C H26A 2.8082 no 2_356
H33C H34A 3.5864 no 2_456
H33C H34B 3.4382 no 2_456
H33C H34C 3.1977 no 2_456
H33C H36A 2.6760 no 1_455
H34A O7 3.0601 no 2_456
H34A C32 3.5384 no 2_556
H34A H32B 2.9371 no 2_556
H34A H32C 3.2873 no 2_556
H34A H33A 3.4469 no 2_556
H34A H33C 3.5864 no 2_556
H34A H34B 3.5900 no 2_556
H34A H34C 3.0379 no 2_456
H34B O7 2.8645 no 1_455
H34B H33A 3.4752 no 2_556
H34B H33C 3.4382 no 2_556
H34B H34A 3.5900 no 2_456
H34B H34C 3.3274 no 2_456
H34B H36A 3.4694 no 2_456
H34C C33 3.2649 no 2_556
H34C H32B 3.3879 no 2_556
H34C H33A 2.5236 no 2_556
H34C H33C 3.1977 no 2_556
H34C H34A 3.0379 no 2_556
H34C H34B 3.3274 no 2_556
H35A C10 3.0205 no 4_555
H35A C15 3.4936 no 4_555
H35A C19 3.4783 no 3_556
H35A C23 3.5008 no 4_555
H35A C24 3.5631 no 3_556
H35A H10 2.2871 no 4_555
H35A H15A 3.2461 no 4_555
H35A H19 2.9009 no 3_556
H35A H23A 3.3281 no 4_555
H35A H23B 3.5550 no 4_555
H35A H24 3.0664 no 3_556
H35B C19 3.1787 no 3_556
H35B C24 3.5397 no 3_556
H35B C31 3.4727 no 4_655
H35B H19 2.3729 no 3_556
H35B H24 3.1137 no 3_556
H35B H31A 2.8532 no 4_655
H35B H31C 3.3527 no 4_655
H35C C15 3.5780 no 4_555
H35C C31 3.4318 no 4_655
H35C H10 3.2648 no 4_555
H35C H15A 2.9096 no 4_555
H35C H19 3.2542 no 3_556
H35C H23A 3.1745 no 4_555
H35C H31A 3.2418 no 4_655
H35C H31B 3.5972 no 4_655
H35C H31C 2.9309 no 4_655
H36A O7 3.4444 no 2_456
H36A C32 3.3817 no 1_655
H36A H26A 2.7941 no 2_456
H36A H32C 2.4134 no 1_655
H36A H33C 2.6760 no 1_655
H36A H34B 3.4694 no 2_556
H36B C31 3.5817 no 4_655
H36B H10 3.2682 no 4_655
H36B H23B 3.1033 no 4_655
H36B H26A 3.4959 no 2_456
H36B H27B 3.2088 no 2_456
H36B H31A 2.9630 no 4_655
H36B H31C 3.3555 no 4_655
H36B H32C 3.1703 no 1_655
H36C O7 3.1546 no 2_456
H36C C16 3.4265 no 2_456
H36C C17 3.4905 no 2_456
H36C C26 3.2270 no 2_456
H36C C27 3.4040 no 2_456
H36C H16 2.7495 no 2_456
H36C H26A 2.5405 no 2_456
H36C H27B 2.6676 no 2_456

loop_
_geom_torsion_atom_site_label_1
_geom_torsion_atom_site_label_2
_geom_torsion_atom_site_label_3
_geom_torsion_atom_site_label_4
_geom_torsion
_geom_torsion_publ_flag
O6 S2 N8 C12 77.3(4) no
O6 S2 N8 C16 -127.7(3) no
O6 S2 C26 C17 105.9(3) no
O7 S2 N8 C12 -52.6(4) no
O7 S2 N8 C16 102.4(3) no
O7 S2 C26 C17 -120.7(3) no
N8 S2 C26 C17 -7.6(3) no
C26 S2 N8 C12 -167.0(3) no
C26 S2 N8 C16 -12.0(3) no
O4 Si3 C25 C32 -60.2(4) no
O4 Si3 C25 C33 178.5(3) no
O4 Si3 C25 C35 59.9(4) no
C25 Si3 O4 C20 83.5(4) no
C34 Si3 O4 C20 -38.8(4) no
C36 Si3 O4 C20 -158.5(3) no
C34 Si3 C25 C32 61.4(4) no
C34 Si3 C25 C33 -59.9(4) no
C34 Si3 C25 C35 -178.4(3) no
C36 Si3 C25 C32 -174.3(3) no
C36 Si3 C25 C33 64.5(4) no
C36 Si3 C25 C35 -54.1(4) no
Si3 O4 C20 C13 111.2(4) no
Si3 O4 C20 C18 -124.3(3) no
S2 N8 C12 O5 156.4(3) no
S2 N8 C12 C14 -30.0(5) no
S2 N8 C16 C15 142.5(3) no
S2 N8 C16 C17 27.1(4) no
C12 N8 C16 C15 -61.6(5) no
C12 N8 C16 C17 -177.0(4) no
C16 N8 C12 O5 3.1(6) no
C16 N8 C12 C14 176.7(4) no
C13 C9 C14 C12 -154.5(5) no
C13 C9 C14 C22 87.1(6) no
C14 C9 C13 Cl1 -0.2(7) no
C14 C9 C13 C20 -178.5(4) no
C15 C10 C21 C17 -57.4(4) no
C15 C10 C21 C30 63.4(5) no
C15 C10 C21 C31 -174.8(4) no
C21 C10 C15 C16 41.6(5) no
C15 C10 C23 C27 74.5(5) no
C23 C10 C15 C16 -67.2(5) no
C21 C10 C23 C27 -33.4(5) no
C23 C10 C21 C17 55.1(4) no
C23 C10 C21 C30 175.9(4) no
C23 C10 C21 C31 -62.3(5) no
C19 C11 C28 C18 -1.2(8) no
C28 C11 C19 C24 0.5(8) no
O5 C12 C14 C9 -37.5(6) no
O5 C12 C14 C22 83.3(6) no
N8 C12 C14 C9 149.2(4) no
N8 C12 C14 C22 -90.0(5) no
Cl1 C13 C20 O4 55.5(4) no
Cl1 C13 C20 C18 -67.4(4) no
C9 C13 C20 O4 -126.1(5) no
C9 C13 C20 C18 111.1(5) no
C10 C15 C16 N8 -123.9(4) no
C10 C15 C16 C17 -7.3(5) no
N8 C16 C17 C21 94.7(4) no
N8 C16 C17 C26 -31.9(5) no
N8 C16 C17 C27 -159.7(3) no
C15 C16 C17 C21 -28.9(5) no
C15 C16 C17 C26 -155.5(4) no
C15 C16 C17 C27 76.8(4) no
C16 C17 C21 C10 52.1(4) no
C16 C17 C21 C30 -66.7(5) no
C16 C17 C21 C31 169.8(4) no
C16 C17 C26 S2 23.8(5) no
C16 C17 C27 C23 -69.0(4) no
C21 C17 C26 S2 -93.2(5) no
C26 C17 C21 C10 171.8(4) no
C26 C17 C21 C30 53.0(6) no
C26 C17 C21 C31 -70.5(6) no
C21 C17 C27 C23 38.0(4) no
C27 C17 C21 C10 -56.1(4) no
C27 C17 C21 C30 -174.9(4) no
C27 C17 C21 C31 61.6(5) no
C26 C17 C27 C23 169.9(4) no
C27 C17 C26 S2 143.0(4) no
C20 C18 C28 C11 -178.5(4) no
C28 C18 C20 O4 155.2(4) no
C28 C18 C20 C13 -82.6(5) no
C20 C18 C29 C24 178.8(4) no
C29 C18 C20 O4 -24.8(6) no
C29 C18 C20 C13 97.4(5) no
C28 C18 C29 C24 -1.2(7) no
C29 C18 C28 C11 1.5(7) no
C11 C19 C24 C29 -0.2(8) no
C10 C23 C27 C17 -3.0(5) no
C19 C24 C29 C18 0.6(8) no

loop_
_cod_related_entry_id
_cod_related_entry_code
_cod_related_entry_database
1 30652022 ChemSpider
